data_1549006
loop_
_publ_author_name
'Samba, Mohamed'
'Minnih, Mohamed Said'
'El Bakri, Youness'
'Essassi, El Mokhtar'
'Mague, Joel T.'

_publ_section_title
;
 A monoclinic modification of
 (4<i>Z</i>)-1-benzyl-4-(2-oxopropylidene)-2,3,4,5-tetrahydro-1<i>H</i>-1,5-benzodiazepin-2-one
;
_journal_coeditor_code HB4207
_journal_issue 2
_journal_name_full IUCrData
_journal_page_first x180326
_journal_paper_doi 10.1107/S2414314618003267
_journal_volume 3
_journal_year 2018
_chemical_formula_iupac 'C19 H18 N2 O2'
_chemical_formula_moiety 'C19 H18 N2 O2'
_chemical_formula_sum 'C19 H18 N2 O2'
_chemical_formula_weight 306.35
_chemical_name_systematic (4<i>Z</i>)-1-Benzyl-4-(2-oxopropylidene)-2,3,4,5-tetrahydro-1<i>H</i>-1,5-benzodiazepin-2-one
_space_group_crystal_system monoclinic
_space_group_IT_number 14
_space_group_name_Hall '-P 2yn'
_space_group_name_H-M_alt 'P 1 21/n 1'
_symmetry_space_group_name_Hall '-P 2yn'
_symmetry_space_group_name_H-M 'P 1 21/n 1'
_atom_sites_solution_hydrogens mixed
_atom_sites_solution_primary direct
_atom_sites_solution_secondary difmap
_audit_creation_method SHELXL-2016/6
_cell_angle_alpha 90
_cell_angle_beta 104.8790(10)
_cell_angle_gamma 90
_cell_formula_units_Z 4
_cell_length_a 8.9229(5)
_cell_length_b 18.8922(10)
_cell_length_c 9.7147(5)
_cell_measurement_reflns_used 9497
_cell_measurement_temperature 100(2)
_cell_measurement_theta_max 29.2185
_cell_measurement_theta_min 2.7665
_cell_volume 1582.73(15)
_computing_cell_refinement
;
<i>SAINT</i> (Bruker, 2016)
;
_computing_data_collection
;
<i>APEX3</i> (Bruker, 2016)
;
_computing_data_reduction
;
<i>SAINT</i> (Bruker, 2016)
;
_computing_molecular_graphics
;
<i>DIAMOND</i> (Brandenburg & Putz, 2012)
;
_computing_publication_material
;
<i>SHELXTL</i> (Sheldrick, 2008)
;
_computing_structure_refinement
;
<i>SHELXL2016</i> (Sheldrick, 2015<i>b</i>)
;
_computing_structure_solution
;
<i>SHELXT</i> (Sheldrick, 2015<i>a</i>)
;
_diffrn_ambient_temperature 100(2)
_diffrn_detector_area_resol_mean 8.3333
_diffrn_measured_fraction_theta_full 0.998
_diffrn_measured_fraction_theta_max 0.996
_diffrn_measurement_device_type 'Bruker SMART APEX CCD'
_diffrn_measurement_method '\f and \w scans'
_diffrn_radiation_monochromator graphite
_diffrn_radiation_type MoK\a
_diffrn_radiation_wavelength 0.71073
_diffrn_reflns_av_R_equivalents 0.0267
_diffrn_reflns_limit_h_max 12
_diffrn_reflns_limit_h_min -12
_diffrn_reflns_limit_k_max 25
_diffrn_reflns_limit_k_min -25
_diffrn_reflns_limit_l_max 13
_diffrn_reflns_limit_l_min -13
_diffrn_reflns_number 30264
_diffrn_reflns_theta_full 29.200
_diffrn_reflns_theta_max 29.233
_diffrn_reflns_theta_min 2.156
_exptl_absorpt_coefficient_mu 0.084
_exptl_absorpt_correction_T_max 0.97
_exptl_absorpt_correction_T_min 0.90
_exptl_absorpt_correction_type multi-scan
_exptl_absorpt_process_details
;
(<i>SADABS</i>; Bruker, 2016)
;
_exptl_crystal_colour colourless
_exptl_crystal_density_diffrn 1.286
_exptl_crystal_density_method 'not measured'
_exptl_crystal_description block
_exptl_crystal_F_000 648
_exptl_crystal_size_max 0.425
_exptl_crystal_size_mid 0.337
_exptl_crystal_size_min 0.332
_refine_diff_density_max 0.449
_refine_diff_density_min -0.276
_refine_ls_extinction_method none
_refine_ls_goodness_of_fit_ref 1.029
_refine_ls_hydrogen_treatment mixed
_refine_ls_matrix_type full
_refine_ls_number_parameters 269
_refine_ls_number_reflns 4290
_refine_ls_number_restraints 0
_refine_ls_restrained_S_all 1.029
_refine_ls_R_factor_all 0.0476
_refine_ls_R_factor_gt 0.0430
_refine_ls_shift/su_max 0.001
_refine_ls_shift/su_mean 0.000
_refine_ls_structure_factor_coef Fsqd
_refine_ls_weighting_details 'w=1/[\s^2^(Fo^2^)+(0.0723P)^2^+0.4643P] where P=(Fo^2^+2Fc^2^)/3'
_refine_ls_weighting_scheme calc
_refine_ls_wR_factor_gt 0.1150
_refine_ls_wR_factor_ref 0.1196
_reflns_number_gt 3840
_reflns_number_total 4290
_reflns_threshold_expression 'I > 2\s(I)'
_cod_data_source_file hb4207sup1.cif
_cod_data_source_block I
_cod_database_code 1549006
_shelx_space_group_comment
;
The symmetry employed for this shelxl refinement is uniquely defined
by the following loop, which should always be used as a source of
symmetry information in preference to the above space-group names.
They are only intended as comments.
;
_shelx_estimated_absorpt_t_min 0.965
_shelx_estimated_absorpt_t_max 0.973

loop_
_space_group_symop_operation_xyz
'x, y, z'
'-x+1/2, y+1/2, -z+1/2'
'-x, -y, -z'
'x-1/2, -y-1/2, z-1/2'

loop_
_atom_site_type_symbol
_atom_site_label
_atom_site_fract_x
_atom_site_fract_y
_atom_site_fract_z
_atom_site_U_iso_or_equiv
_atom_site_adp_type
_atom_site_calc_flag
_atom_site_occupancy
O O1 0.32106(9) 0.28428(4) 0.06813(8) 0.02234(17) Uani d 1
O O2 0.18336(10) 0.57963(4) 0.09910(9) 0.02928(19) Uani d 1
N N1 0.47383(10) 0.33296(4) 0.27077(8) 0.01491(17) Uani d 1
N N2 0.40185(10) 0.48362(4) 0.20128(9) 0.01720(17) Uani d 1
H H2A 0.3522(18) 0.5254(8) 0.2131(15) 0.029(4) Uiso d 1
C C1 0.53064(11) 0.46141(5) 0.30978(9) 0.01433(18) Uani d 1
C C2 0.62092(12) 0.51468(5) 0.39148(10) 0.01812(19) Uani d 1
H H2 0.5929(16) 0.5639(8) 0.3687(15) 0.024(3) Uiso d 1
C C3 0.74494(12) 0.49803(5) 0.50523(11) 0.0212(2) Uani d 1
H H3 0.8050(17) 0.5351(8) 0.5616(15) 0.028(4) Uiso d 1
C C4 0.78186(12) 0.42744(6) 0.53783(11) 0.0220(2) Uani d 1
H H4 0.8681(18) 0.4154(8) 0.6179(16) 0.031(4) Uiso d 1
C C5 0.69518(12) 0.37418(5) 0.45648(11) 0.0189(2) Uani d 1
H H5 0.7218(17) 0.3265(8) 0.4788(16) 0.027(3) Uiso d 1
C C6 0.56769(10) 0.38998(5) 0.34242(9) 0.01408(18) Uani d 1
C C7 0.40872(11) 0.33147(5) 0.12711(10) 0.01607(19) Uani d 1
C C8 0.44886(12) 0.39302(5) 0.04263(10) 0.0187(2) Uani d 1
H H8A 0.5607(16) 0.4023(7) 0.0738(15) 0.025(3) Uiso d 1
H H8B 0.4211(16) 0.3796(7) -0.0595(15) 0.023(3) Uiso d 1
C C9 0.36035(11) 0.45702(5) 0.06729(10) 0.0178(2) Uani d 1
C C10 0.45330(12) 0.27023(5) 0.35546(10) 0.01635(19) Uani d 1
H H10A 0.5572(16) 0.2486(8) 0.4007(14) 0.021(3) Uiso d 1
H H10B 0.3908(17) 0.2358(8) 0.2861(15) 0.025(3) Uiso d 1
C C11 0.37144(11) 0.28643(5) 0.46926(10) 0.01497(18) Uani d 1
C C12 0.44441(14) 0.27264(5) 0.61138(11) 0.0233(2) Uani d 1
H H12 0.5538(18) 0.2535(8) 0.6382(16) 0.034(4) Uiso d 1
C C13 0.36628(18) 0.28330(6) 0.71659(12) 0.0318(3) Uani d 1
H H13 0.417(2) 0.2742(10) 0.8183(19) 0.048(5) Uiso d 1
C C14 0.21624(17) 0.30856(6) 0.68034(14) 0.0338(3) Uani d 1
H H14 0.163(2) 0.3172(10) 0.752(2) 0.058(6) Uiso d 1
C C15 0.14262(14) 0.32281(7) 0.53895(15) 0.0318(3) Uani d 1
H H15 0.041(2) 0.3410(10) 0.513(2) 0.053(5) Uiso d 1
C C16 0.22028(12) 0.31183(6) 0.43331(12) 0.0224(2) Uani d 1
H H16 0.1684(18) 0.3224(8) 0.3322(17) 0.033(4) Uiso d 1
C C17 0.24371(13) 0.48605(6) -0.03786(11) 0.0229(2) Uani d 1
H H17 0.2218(18) 0.4641(8) -0.1292(17) 0.031(4) Uiso d 1
C C18 0.15993(13) 0.54845(6) -0.01710(12) 0.0257(2) Uani d 1
C C19 0.04049(15) 0.57702(7) -0.14480(14) 0.0367(3) Uani d 1
H H19A -0.021533 0.613573 -0.113690 0.055 Uiso calc 1
H H19B -0.027467 0.538449 -0.191022 0.055 Uiso calc 1
H H19C 0.093060 0.597542 -0.212431 0.055 Uiso calc 1

loop_
_atom_site_aniso_label
_atom_site_aniso_U_11
_atom_site_aniso_U_22
_atom_site_aniso_U_33
_atom_site_aniso_U_12
_atom_site_aniso_U_13
_atom_site_aniso_U_23
O1 0.0274(4) 0.0206(3) 0.0178(4) -0.0092(3) 0.0035(3) -0.0039(3)
O2 0.0279(4) 0.0269(4) 0.0280(4) 0.0030(3) -0.0019(3) 0.0056(3)
N1 0.0192(4) 0.0135(3) 0.0120(4) -0.0021(3) 0.0041(3) -0.0009(3)
N2 0.0186(4) 0.0168(4) 0.0135(4) 0.0007(3) -0.0009(3) 0.0003(3)
C1 0.0148(4) 0.0155(4) 0.0119(4) 0.0002(3) 0.0019(3) -0.0002(3)
C2 0.0204(4) 0.0155(4) 0.0169(4) -0.0010(3) 0.0018(4) -0.0021(3)
C3 0.0202(5) 0.0211(5) 0.0190(5) -0.0016(4) -0.0011(4) -0.0056(4)
C4 0.0185(4) 0.0242(5) 0.0191(5) 0.0042(4) -0.0026(4) -0.0027(4)
C5 0.0193(4) 0.0172(4) 0.0185(4) 0.0040(3) 0.0017(4) -0.0006(3)
C6 0.0154(4) 0.0142(4) 0.0126(4) -0.0005(3) 0.0036(3) -0.0019(3)
C7 0.0184(4) 0.0170(4) 0.0136(4) -0.0026(3) 0.0056(3) -0.0022(3)
C8 0.0250(5) 0.0197(4) 0.0122(4) -0.0071(4) 0.0061(3) -0.0011(3)
C9 0.0203(4) 0.0187(4) 0.0133(4) -0.0072(3) 0.0026(3) 0.0021(3)
C10 0.0228(5) 0.0120(4) 0.0153(4) 0.0012(3) 0.0069(3) 0.0004(3)
C11 0.0195(4) 0.0114(4) 0.0147(4) -0.0012(3) 0.0058(3) -0.0001(3)
C12 0.0347(6) 0.0191(4) 0.0160(5) 0.0062(4) 0.0063(4) 0.0025(3)
C13 0.0605(8) 0.0210(5) 0.0184(5) 0.0015(5) 0.0183(5) 0.0023(4)
C14 0.0510(7) 0.0248(5) 0.0378(7) -0.0117(5) 0.0338(6) -0.0077(5)
C15 0.0218(5) 0.0322(6) 0.0462(7) -0.0062(4) 0.0172(5) -0.0133(5)
C16 0.0184(5) 0.0241(5) 0.0237(5) -0.0015(4) 0.0035(4) -0.0055(4)
C17 0.0247(5) 0.0254(5) 0.0150(5) -0.0083(4) -0.0016(4) 0.0052(4)
C18 0.0217(5) 0.0256(5) 0.0245(5) -0.0069(4) -0.0038(4) 0.0113(4)
C19 0.0321(6) 0.0351(6) 0.0327(6) -0.0030(5) -0.0102(5) 0.0163(5)

loop_
_atom_type_symbol
_atom_type_description
_atom_type_scat_dispersion_real
_atom_type_scat_dispersion_imag
_atom_type_scat_source
C C 0.0033 0.0016 'International Tables Vol C Tables 4.2.6.8 and 6.1.1.4'
H H 0.0000 0.0000 'International Tables Vol C Tables 4.2.6.8 and 6.1.1.4'
N N 0.0061 0.0033 'International Tables Vol C Tables 4.2.6.8 and 6.1.1.4'
O O 0.0106 0.0060 'International Tables Vol C Tables 4.2.6.8 and 6.1.1.4'

loop_
_geom_angle_atom_site_label_1
_geom_angle_atom_site_label_2
_geom_angle_atom_site_label_3
_geom_angle
C7 N1 C6 123.66(8)
C7 N1 C10 118.03(8)
C6 N1 C10 118.22(7)
C9 N2 C1 125.27(9)
C9 N2 H2A 114.4(9)
C1 N2 H2A 119.0(9)
C2 C1 C6 119.60(8)
C2 C1 N2 116.73(8)
C6 C1 N2 123.63(8)
C3 C2 C1 120.96(9)
C3 C2 H2 120.3(8)
C1 C2 H2 118.7(8)
C2 C3 C4 119.59(9)
C2 C3 H3 120.2(9)
C4 C3 H3 120.2(9)
C5 C4 C3 120.10(9)
C5 C4 H4 119.8(9)
C3 C4 H4 120.1(9)
C4 C5 C6 121.13(9)
C4 C5 H5 119.5(9)
C6 C5 H5 119.4(9)
C5 C6 C1 118.62(8)
C5 C6 N1 118.63(8)
C1 C6 N1 122.59(8)
O1 C7 N1 122.99(9)
O1 C7 C8 120.99(9)
N1 C7 C8 116.02(8)
C9 C8 C7 108.95(8)
C9 C8 H8A 110.0(8)
C7 C8 H8A 109.4(8)
C9 C8 H8B 111.1(8)
C7 C8 H8B 108.2(8)
H8A C8 H8B 109.1(12)
N2 C9 C17 122.35(10)
N2 C9 C8 115.34(8)
C17 C9 C8 122.31(9)
N1 C10 C11 113.46(7)
N1 C10 H10A 109.7(8)
C11 C10 H10A 109.2(8)
N1 C10 H10B 105.9(8)
C11 C10 H10B 109.7(8)
H10A C10 H10B 108.8(11)
C16 C11 C12 119.40(9)
C16 C11 C10 120.58(9)
C12 C11 C10 119.94(9)
C11 C12 C13 120.43(11)
C11 C12 H12 119.8(9)
C13 C12 H12 119.7(8)
C14 C13 C12 119.94(11)
C14 C13 H13 118.5(11)
C12 C13 H13 121.5(11)
C13 C14 C15 120.09(11)
C13 C14 H14 120.5(12)
C15 C14 H14 119.4(12)
C14 C15 C16 120.09(11)
C14 C15 H15 120.8(12)
C16 C15 H15 119.1(12)
C11 C16 C15 120.04(11)
C11 C16 H16 119.6(9)
C15 C16 H16 120.3(9)
C9 C17 C18 123.08(10)
C9 C17 H17 117.0(9)
C18 C17 H17 119.8(9)
O2 C18 C17 122.95(10)
O2 C18 C19 119.66(11)
C17 C18 C19 117.38(11)
C18 C19 H19A 109.5
C18 C19 H19B 109.5
H19A C19 H19B 109.5
C18 C19 H19C 109.5
H19A C19 H19C 109.5
H19B C19 H19C 109.5

loop_
_geom_bond_atom_site_label_1
_geom_bond_atom_site_label_2
_geom_bond_distance
O1 C7 1.2267(12)
O2 C18 1.2425(15)
N1 C7 1.3674(12)
N1 C6 1.4309(11)
N1 C10 1.4806(12)
N2 C9 1.3552(12)
N2 C1 1.4091(12)
N2 H2A 0.927(16)
C1 C2 1.4012(13)
C1 C6 1.4061(12)
C2 C3 1.3844(14)
C2 H2 0.973(14)
C3 C4 1.3907(14)
C3 H3 0.963(15)
C4 C5 1.3861(14)
C4 H4 0.971(15)
C5 C6 1.4013(13)
C5 H5 0.943(15)
C7 C8 1.5182(13)
C8 C9 1.4968(14)
C8 H8A 0.981(14)
C8 H8B 0.992(14)
C9 C17 1.3716(14)
C10 C11 1.5047(13)
C10 H10A 1.005(14)
C10 H10B 0.997(14)
C11 C16 1.3891(14)
C11 C12 1.3915(14)
C12 C13 1.3918(16)
C12 H12 1.010(16)
C13 C14 1.379(2)
C13 H13 0.990(18)
C14 C15 1.388(2)
C14 H14 0.95(2)
C15 C16 1.3934(16)
C15 H15 0.941(19)
C16 H16 0.993(16)
C17 C18 1.4376(17)
C17 H17 0.954(16)
C18 C19 1.5123(15)
C19 H19A 0.9800
C19 H19B 0.9800
C19 H19C 0.9800

loop_
_geom_hbond_atom_site_label_D
_geom_hbond_atom_site_label_H
_geom_hbond_atom_site_label_A
_geom_hbond_site_symmetry_A
_geom_hbond_distance_DH
_geom_hbond_distance_HA
_geom_hbond_distance_DA
_geom_hbond_angle_DHA
N2 H2A O2 . 0.927(16) 1.921(15) 2.6613(11) 135.4(12)
C5 H5 O1 4_666 0.943(15) 2.350(15) 3.2823(12) 170.0(13)
C10 H10A O1 4_666 1.005(14) 2.571(14) 3.5518(12) 165.2(11)
C2 H2 Cg2 3_666 0.973(14) 2.81(2) 3.6250(10) 142.0(10)

loop_
_geom_torsion_atom_site_label_1
_geom_torsion_atom_site_label_2
_geom_torsion_atom_site_label_3
_geom_torsion_atom_site_label_4
_geom_torsion
C9 N2 C1 C2 136.19(10)
C9 N2 C1 C6 -46.44(14)
C6 C1 C2 C3 -0.89(15)
N2 C1 C2 C3 176.59(9)
C1 C2 C3 C4 0.87(16)
C2 C3 C4 C5 0.22(16)
C3 C4 C5 C6 -1.29(16)
C4 C5 C6 C1 1.25(15)
C4 C5 C6 N1 -174.18(9)
C2 C1 C6 C5 -0.16(14)
N2 C1 C6 C5 -177.46(9)
C2 C1 C6 N1 175.07(8)
N2 C1 C6 N1 -2.22(14)
C7 N1 C6 C5 -142.94(10)
C10 N1 C6 C5 33.45(12)
C7 N1 C6 C1 41.82(13)
C10 N1 C6 C1 -141.79(9)
C6 N1 C7 O1 -175.57(9)
C10 N1 C7 O1 8.03(14)
C6 N1 C7 C8 3.42(13)
C10 N1 C7 C8 -172.98(8)
O1 C7 C8 C9 103.94(10)
N1 C7 C8 C9 -75.07(11)
C1 N2 C9 C17 -172.77(9)
C1 N2 C9 C8 8.21(13)
C7 C8 C9 N2 67.29(11)
C7 C8 C9 C17 -111.73(10)
C7 N1 C10 C11 -120.24(9)
C6 N1 C10 C11 63.16(11)
N1 C10 C11 C16 62.23(12)
N1 C10 C11 C12 -121.00(10)
C16 C11 C12 C13 0.79(15)
C10 C11 C12 C13 -176.02(9)
C11 C12 C13 C14 -0.83(17)
C12 C13 C14 C15 0.53(18)
C13 C14 C15 C16 -0.19(18)
C12 C11 C16 C15 -0.45(15)
C10 C11 C16 C15 176.34(9)
C14 C15 C16 C11 0.15(17)
N2 C9 C17 C18 2.56(16)
C8 C9 C17 C18 -178.49(9)
C9 C17 C18 O2 -2.38(17)
C9 C17 C18 C19 176.56(10)

_cod_database_fobs_code 1549006
